data_4349757
loop_
_publ_author_name
'Bartual-Murgui, C.'
'Vela, S.'
'Darawsheh, M.'
'Diego, R.'
'Teat, S. J.'
'Roubeau, O.'
'Arom\'i, G.'

_publ_section_title
;
 A probe of steric ligand substituent effects on the spin crossover of
 Fe(ii) complexes
;
_journal_issue 8
_journal_name_full 'Inorganic Chemistry Frontiers'
_journal_page_first 1374
_journal_paper_doi 10.1039/C7QI00347A
_journal_volume 4
_journal_year 2017
_chemical_formula_moiety 'C26 H26 Fe N10, 2(Cl O4)'
_chemical_formula_sum 'C26 H26 Cl2 Fe N10 O8'
_chemical_formula_weight 733.32
_space_group_crystal_system monoclinic
_space_group_IT_number 14
_space_group_name_Hall '-P 2yn'
_space_group_name_H-M_alt 'P 1 21/n 1'
_atom_sites_solution_hydrogens geom
_audit_creation_method SHELXL-2014
_audit_update_record
;
2017-02-21 deposited with the CCDC.
2017-07-04 downloaded from the CCDC.
;
_cell_angle_alpha 90
_cell_angle_beta 96.203(2)
_cell_angle_gamma 90
_cell_formula_units_Z 4
_cell_length_a 8.2654(3)
_cell_length_b 37.8383(12)
_cell_length_c 9.5096(3)
_cell_measurement_reflns_used 5577
_cell_measurement_temperature 100(2)
_cell_measurement_theta_max 28.328
_cell_measurement_theta_min 2.409
_cell_volume 2956.70(17)
_computing_cell_refinement 'SAINT v8.34A (Bruker, 2013)'
_computing_data_collection 'Bruker APEX 2'
_computing_data_reduction 'SAINT v8.34A (Bruker, 2013)'
_computing_structure_refinement 'SHELXL-2014 (Sheldrick, 2015)'
_computing_structure_solution 'SHELXT (Sheldrick, 2015)'
_diffrn_ambient_temperature 100(2)
_diffrn_measured_fraction_theta_full 0.999
_diffrn_measured_fraction_theta_max 0.994
_diffrn_measurement_device_type 'Bruker APEX II QUAZAR'
_diffrn_measurement_method '\f and \w rotation with narrow frames'
_diffrn_radiation_source 'multilayer monochromator ImuS'
_diffrn_radiation_type MoK\a
_diffrn_radiation_wavelength 0.71073
_diffrn_reflns_av_R_equivalents 0.0584
_diffrn_reflns_av_unetI/netI 0.0564
_diffrn_reflns_Laue_measured_fraction_full 0.999
_diffrn_reflns_Laue_measured_fraction_max 0.994
_diffrn_reflns_limit_h_max 11
_diffrn_reflns_limit_h_min -10
_diffrn_reflns_limit_k_max 49
_diffrn_reflns_limit_k_min -50
_diffrn_reflns_limit_l_max 12
_diffrn_reflns_limit_l_min -12
_diffrn_reflns_number 29162
_diffrn_reflns_point_group_measured_fraction_full 0.999
_diffrn_reflns_point_group_measured_fraction_max 0.994
_diffrn_reflns_theta_full 27.780
_diffrn_reflns_theta_max 28.421
_diffrn_reflns_theta_min 1.076
_exptl_absorpt_coefficient_mu 0.760
_exptl_absorpt_correction_T_max 0.746
_exptl_absorpt_correction_T_min 0.632
_exptl_absorpt_correction_type multi-scan
_exptl_absorpt_process_details
;
SADABS-2008/1 (Bruker,2008) was used for absorption correction.
wR2(int) was 0.0966 before and 0.0567 after correction.
The Ratio of minimum to maximum transmission is 0.8470.
The \l/2 correction factor is 0.0015.
;
_exptl_crystal_colour red
_exptl_crystal_density_diffrn 1.647
_exptl_crystal_description plate
_exptl_crystal_F_000 1504
_exptl_crystal_preparation ', Magnetic properties'
_exptl_crystal_size_max 0.155
_exptl_crystal_size_mid 0.141
_exptl_crystal_size_min 0.042
_refine_diff_density_max 0.948
_refine_diff_density_min -0.555
_refine_diff_density_rms 0.084
_refine_ls_extinction_method none
_refine_ls_goodness_of_fit_ref 1.031
_refine_ls_hydrogen_treatment constr
_refine_ls_matrix_type full
_refine_ls_number_parameters 428
_refine_ls_number_reflns 7392
_refine_ls_number_restraints 0
_refine_ls_restrained_S_all 1.031
_refine_ls_R_factor_all 0.0669
_refine_ls_R_factor_gt 0.0462
_refine_ls_shift/su_max 0.001
_refine_ls_shift/su_mean 0.000
_refine_ls_structure_factor_coef Fsqd
_refine_ls_weighting_details 'w=1/[\s^2^(Fo^2^)+(0.0370P)^2^+3.0519P] where P=(Fo^2^+2Fc^2^)/3'
_refine_ls_weighting_scheme calc
_refine_ls_wR_factor_gt 0.0969
_refine_ls_wR_factor_ref 0.1066
_reflns_Friedel_coverage 0.000
_reflns_number_gt 5642
_reflns_number_total 7392
_reflns_threshold_expression 'I > 2\s(I)'
_cod_data_source_file c7qi00347a2.cif
_cod_data_source_block 1105bm247
_cod_original_sg_symbol_H-M 'P 21/n'
_cod_database_code 4349757
_shelx_space_group_comment
;
The symmetry employed for this shelxl refinement is uniquely defined
by the following loop, which should always be used as a source of
symmetry information in preference to the above space-group names.
They are only intended as comments.
;
_shelx_estimated_absorpt_t_min 0.891
_shelx_estimated_absorpt_t_max 0.969
_shelxl_version_number 2014-3

loop_
_space_group_symop_operation_xyz
'x, y, z'
'-x+1/2, y+1/2, -z+1/2'
'-x, -y, -z'
'x-1/2, -y-1/2, z-1/2'

loop_
_atom_site_label
_atom_site_type_symbol
_atom_site_fract_x
_atom_site_fract_y
_atom_site_fract_z
_atom_site_U_iso_or_equiv
_atom_site_adp_type
_atom_site_occupancy
_atom_site_site_symmetry_order
_atom_site_calc_flag
_atom_site_refinement_flags_posn
_atom_site_refinement_flags_adp
Fe1 Fe 0.72058(4) 0.37552(2) 0.58219(3) 0.01404(9) Uani 1 1 d . .
N1 N 0.8263(2) 0.37501(5) 0.7778(2) 0.0157(4) Uani 1 1 d . .
N2 N 0.8315(2) 0.40809(5) 0.8408(2) 0.0180(4) Uani 1 1 d . .
N3 N 0.7269(2) 0.42499(5) 0.6212(2) 0.0168(4) Uani 1 1 d . .
N4 N 0.6218(2) 0.39417(5) 0.4000(2) 0.0182(4) Uani 1 1 d . .
N5 N 0.5609(3) 0.38148(6) 0.2731(2) 0.0213(5) Uani 1 1 d . .
H5 H 0.5530 0.3589 0.2515 0.026 Uiso 1 1 calc R U
N6 N 0.9286(2) 0.36872(5) 0.5013(2) 0.0160(4) Uani 1 1 d . .
N7 N 0.9525(2) 0.33398(5) 0.4613(2) 0.0166(4) Uani 1 1 d . .
N8 N 0.7095(2) 0.32598(5) 0.5454(2) 0.0140(4) Uani 1 1 d . .
N9 N 0.5109(2) 0.36428(5) 0.6514(2) 0.0157(4) Uani 1 1 d . .
N10 N 0.3984(2) 0.38081(5) 0.7185(2) 0.0180(4) Uani 1 1 d . .
H10 H 0.3979 0.4037 0.7356 0.022 Uiso 1 1 calc R U
C1 C 0.9023(3) 0.31391(7) 0.8510(3) 0.0216(5) Uani 1 1 d . .
H1A H 0.7942 0.3033 0.8290 0.032 Uiso 1 1 calc R U
H1B H 0.9582 0.3025 0.9352 0.032 Uiso 1 1 calc R U
H1C H 0.9658 0.3105 0.7708 0.032 Uiso 1 1 calc R U
C2 C 0.8847(3) 0.35256(6) 0.8783(3) 0.0179(5) Uani 1 1 d . .
C3 C 0.9261(3) 0.37113(7) 1.0055(3) 0.0245(6) Uani 1 1 d . .
H3 H 0.9696 0.3612 1.0932 0.029 Uiso 1 1 calc R U
C4 C 0.9150(4) 0.43670(8) 1.0783(3) 0.0310(7) Uani 1 1 d . .
H4A H 1.0039 0.4516 1.0518 0.047 Uiso 1 1 calc R U
H4B H 0.9416 0.4282 1.1754 0.047 Uiso 1 1 calc R U
H4C H 0.8143 0.4505 1.0722 0.047 Uiso 1 1 calc R U
C5 C 0.8926(3) 0.40588(7) 0.9800(3) 0.0229(6) Uani 1 1 d . .
C6 C 0.7854(3) 0.43648(6) 0.7502(3) 0.0183(5) Uani 1 1 d . .
C6AA C 0.8339(3) 0.27330(6) 0.4712(3) 0.0185(5) Uani 1 1 d . .
H6AA H 0.9218 0.2619 0.4330 0.022 Uiso 1 1 calc R U
C7 C 0.8004(3) 0.47216(7) 0.7811(3) 0.0227(5) Uani 1 1 d . .
H7 H 0.8416 0.4801 0.8727 0.027 Uiso 1 1 calc R U
C8 C 0.7533(3) 0.49566(7) 0.6740(3) 0.0253(6) Uani 1 1 d . .
H8 H 0.7646 0.5203 0.6919 0.030 Uiso 1 1 calc R U
C9 C 0.6900(3) 0.48429(7) 0.5410(3) 0.0244(6) Uani 1 1 d . .
H9 H 0.6572 0.5007 0.4679 0.029 Uiso 1 1 calc R U
C10 C 0.6760(3) 0.44849(7) 0.5177(3) 0.0206(5) Uani 1 1 d . .
C11 C 0.6131(3) 0.42967(7) 0.3894(3) 0.0195(5) Uani 1 1 d . .
C12 C 0.5443(3) 0.43945(7) 0.2533(3) 0.0248(6) Uani 1 1 d . .
H12 H 0.5238 0.4627 0.2178 0.030 Uiso 1 1 calc R U
C13 C 0.5132(3) 0.40814(7) 0.1831(3) 0.0248(6) Uani 1 1 d . .
H13 H 0.4664 0.4056 0.0880 0.030 Uiso 1 1 calc R U
C14 C 1.0748(3) 0.42548(7) 0.4902(3) 0.0231(6) Uani 1 1 d . .
H14A H 0.9958 0.4387 0.4264 0.035 Uiso 1 1 calc R U
H14B H 1.1853 0.4326 0.4741 0.035 Uiso 1 1 calc R U
H14C H 1.0572 0.4305 0.5885 0.035 Uiso 1 1 calc R U
C15 C 1.0536(3) 0.38687(7) 0.4622(2) 0.0177(5) Uani 1 1 d . .
C16 C 1.1570(3) 0.36417(7) 0.3958(3) 0.0204(5) Uani 1 1 d . .
H16 H 1.2540 0.3708 0.3572 0.024 Uiso 1 1 calc R U
C17 C 1.1567(3) 0.29714(7) 0.3442(3) 0.0259(6) Uani 1 1 d . .
H17A H 1.1804 0.2807 0.4235 0.039 Uiso 1 1 calc R U
H17B H 1.2565 0.3018 0.3004 0.039 Uiso 1 1 calc R U
H17C H 1.0750 0.2867 0.2741 0.039 Uiso 1 1 calc R U
C18 C 1.0928(3) 0.33098(7) 0.3969(3) 0.0190(5) Uani 1 1 d . .
C19 C 0.8315(3) 0.30973(6) 0.4899(2) 0.0154(5) Uani 1 1 d . .
C20 C 0.7033(3) 0.25436(7) 0.5103(3) 0.0208(5) Uani 1 1 d . .
H20 H 0.7017 0.2294 0.4990 0.025 Uiso 1 1 calc R U
C21 C 0.5744(3) 0.27075(7) 0.5658(3) 0.0198(5) Uani 1 1 d . .
H21 H 0.4842 0.2575 0.5910 0.024 Uiso 1 1 calc R U
C22 C 0.5818(3) 0.30698(6) 0.5831(2) 0.0163(5) Uani 1 1 d . .
C23 C 0.4681(3) 0.32987(6) 0.6472(2) 0.0164(5) Uani 1 1 d . .
C24 C 0.3265(3) 0.32482(7) 0.7126(3) 0.0193(5) Uani 1 1 d . .
H24 H 0.2707 0.3032 0.7241 0.023 Uiso 1 1 calc R U
C25 C 0.2858(3) 0.35785(7) 0.7566(3) 0.0201(5) Uani 1 1 d . .
H25 H 0.1947 0.3636 0.8052 0.024 Uiso 1 1 calc R U
Cl1 Cl 0.27887(8) 0.46389(2) 0.84479(7) 0.02571(15) Uani 1 1 d . .
O1 O 0.1833(3) 0.43221(5) 0.8513(3) 0.0414(6) Uani 1 1 d . .
O2 O 0.1824(3) 0.48996(6) 0.7646(3) 0.0478(6) Uani 1 1 d . .
O3 O 0.3264(4) 0.47751(7) 0.9804(3) 0.0696(9) Uani 1 1 d . .
O4 O 0.4149(3) 0.45586(6) 0.7672(3) 0.0516(7) Uani 1 1 d . .
Cl2 Cl 0.63154(7) 0.29019(2) 0.13443(6) 0.02062(14) Uani 1 1 d . .
O5 O 0.7930(2) 0.30454(6) 0.1586(2) 0.0352(5) Uani 1 1 d . .
O6 O 0.5646(2) 0.29604(5) -0.00907(19) 0.0288(4) Uani 1 1 d . .
O7 O 0.6364(3) 0.25319(5) 0.1646(2) 0.0364(5) Uani 1 1 d . .
O8 O 0.5306(2) 0.30766(5) 0.2286(2) 0.0316(5) Uani 1 1 d . .

loop_
_atom_site_aniso_label
_atom_site_aniso_U_11
_atom_site_aniso_U_22
_atom_site_aniso_U_33
_atom_site_aniso_U_23
_atom_site_aniso_U_13
_atom_site_aniso_U_12
Fe1 0.01275(16) 0.01192(16) 0.01794(17) -0.00010(13) 0.00384(12) -0.00043(13)
N1 0.0145(9) 0.0149(10) 0.0188(10) -0.0010(8) 0.0068(8) -0.0020(8)
N2 0.0189(10) 0.0163(10) 0.0194(10) -0.0047(8) 0.0044(8) -0.0027(8)
N3 0.0145(10) 0.0144(10) 0.0222(10) 0.0005(8) 0.0056(8) -0.0009(8)
N4 0.0156(10) 0.0177(10) 0.0215(10) -0.0008(8) 0.0029(8) -0.0001(8)
N5 0.0199(11) 0.0231(11) 0.0210(11) -0.0013(8) 0.0024(9) -0.0002(9)
N6 0.0149(10) 0.0150(10) 0.0186(10) 0.0000(8) 0.0037(8) -0.0004(8)
N7 0.0140(10) 0.0170(10) 0.0193(10) -0.0019(8) 0.0037(8) 0.0013(8)
N8 0.0117(9) 0.0157(10) 0.0149(9) 0.0006(7) 0.0036(8) 0.0005(8)
N9 0.0136(9) 0.0154(10) 0.0189(10) -0.0005(8) 0.0053(8) 0.0008(8)
N10 0.0147(10) 0.0175(10) 0.0228(11) -0.0030(8) 0.0066(8) 0.0025(8)
C1 0.0227(13) 0.0207(13) 0.0220(12) 0.0043(10) 0.0046(10) 0.0053(10)
C2 0.0160(11) 0.0198(12) 0.0189(12) 0.0015(9) 0.0070(9) -0.0016(10)
C3 0.0270(14) 0.0287(15) 0.0182(12) 0.0011(10) 0.0044(11) -0.0029(11)
C4 0.0397(17) 0.0307(15) 0.0237(14) -0.0081(11) 0.0078(12) -0.0085(13)
C5 0.0225(13) 0.0301(14) 0.0170(12) -0.0043(10) 0.0067(10) -0.0060(11)
C6 0.0149(11) 0.0175(12) 0.0234(12) -0.0023(9) 0.0070(10) -0.0007(10)
C6AA 0.0181(12) 0.0174(12) 0.0201(12) -0.0015(9) 0.0023(10) 0.0040(10)
C7 0.0183(12) 0.0198(13) 0.0315(14) -0.0056(10) 0.0090(11) -0.0033(10)
C8 0.0219(13) 0.0144(12) 0.0409(16) -0.0039(11) 0.0096(12) -0.0010(10)
C9 0.0224(13) 0.0164(12) 0.0351(15) 0.0040(11) 0.0059(11) 0.0012(10)
C10 0.0158(12) 0.0165(12) 0.0300(14) 0.0026(10) 0.0051(10) 0.0003(10)
C11 0.0150(11) 0.0191(12) 0.0254(13) 0.0036(10) 0.0070(10) 0.0017(10)
C12 0.0208(13) 0.0272(14) 0.0269(14) 0.0072(11) 0.0049(11) 0.0026(11)
C13 0.0223(13) 0.0318(15) 0.0204(12) 0.0063(11) 0.0032(10) 0.0011(12)
C14 0.0224(13) 0.0201(13) 0.0273(13) 0.0003(10) 0.0054(11) -0.0062(11)
C15 0.0132(11) 0.0233(12) 0.0167(11) 0.0030(9) 0.0026(9) -0.0027(10)
C16 0.0153(12) 0.0276(13) 0.0191(12) 0.0001(10) 0.0058(10) -0.0032(10)
C17 0.0176(12) 0.0295(15) 0.0319(14) -0.0061(11) 0.0092(11) 0.0018(11)
C18 0.0137(11) 0.0262(13) 0.0175(12) -0.0010(10) 0.0035(9) 0.0007(10)
C19 0.0130(11) 0.0170(11) 0.0168(11) 0.0005(9) 0.0039(9) -0.0008(9)
C20 0.0230(13) 0.0141(12) 0.0254(13) -0.0021(9) 0.0026(10) -0.0003(10)
C21 0.0187(12) 0.0177(12) 0.0232(12) 0.0026(10) 0.0041(10) -0.0028(10)
C22 0.0152(11) 0.0178(12) 0.0163(11) 0.0014(9) 0.0038(9) -0.0001(9)
C23 0.0147(11) 0.0154(11) 0.0193(12) 0.0021(9) 0.0023(9) -0.0016(9)
C24 0.0167(12) 0.0197(12) 0.0223(12) 0.0019(10) 0.0066(10) -0.0039(10)
C25 0.0148(12) 0.0249(13) 0.0220(12) 0.0007(10) 0.0076(10) -0.0018(10)
Cl1 0.0248(3) 0.0221(3) 0.0317(3) -0.0095(3) 0.0094(3) -0.0028(3)
O1 0.0440(13) 0.0236(11) 0.0629(15) -0.0056(10) 0.0349(11) -0.0088(10)
O2 0.0509(15) 0.0326(13) 0.0597(15) 0.0012(11) 0.0048(12) 0.0062(11)
O3 0.100(2) 0.0609(18) 0.0421(14) -0.0281(13) -0.0196(15) 0.0173(16)
O4 0.0334(12) 0.0298(12) 0.099(2) -0.0187(13) 0.0397(13) -0.0055(10)
Cl2 0.0195(3) 0.0204(3) 0.0222(3) -0.0006(2) 0.0032(2) -0.0016(2)
O5 0.0182(9) 0.0605(15) 0.0272(10) 0.0012(10) 0.0038(8) -0.0137(10)
O6 0.0291(10) 0.0310(11) 0.0251(10) 0.0051(8) -0.0031(8) -0.0049(8)
O7 0.0546(14) 0.0183(10) 0.0335(11) -0.0001(8) -0.0070(10) 0.0060(9)
O8 0.0292(11) 0.0287(11) 0.0402(12) -0.0051(9) 0.0180(9) 0.0014(9)

loop_
_atom_type_symbol
_atom_type_description
_atom_type_scat_dispersion_real
_atom_type_scat_dispersion_imag
_atom_type_scat_source
C C 0.0033 0.0016 'International Tables Vol C Tables 4.2.6.8 and 6.1.1.4'
H H 0.0000 0.0000 'International Tables Vol C Tables 4.2.6.8 and 6.1.1.4'
Cl Cl 0.1484 0.1585 'International Tables Vol C Tables 4.2.6.8 and 6.1.1.4'
Fe Fe 0.3463 0.8444 'International Tables Vol C Tables 4.2.6.8 and 6.1.1.4'
N N 0.0061 0.0033 'International Tables Vol C Tables 4.2.6.8 and 6.1.1.4'
O O 0.0106 0.0060 'International Tables Vol C Tables 4.2.6.8 and 6.1.1.4'

loop_
_geom_angle_atom_site_label_1
_geom_angle_atom_site_label_2
_geom_angle_atom_site_label_3
_geom_angle
N8 Fe1 N3 178.60(9)
N8 Fe1 N4 100.61(8)
N3 Fe1 N4 79.60(8)
N8 Fe1 N9 79.74(9)
N3 Fe1 N9 98.86(9)
N4 Fe1 N9 94.34(8)
N8 Fe1 N1 99.86(8)
N3 Fe1 N1 79.96(8)
N4 Fe1 N1 159.52(8)
N9 Fe1 N1 89.94(8)
N8 Fe1 N6 80.04(8)
N3 Fe1 N6 101.36(9)
N4 Fe1 N6 89.96(8)
N9 Fe1 N6 159.77(8)
N1 Fe1 N6 92.91(8)
C2 N1 N2 105.94(19)
C2 N1 Fe1 140.83(17)
N2 N1 Fe1 112.90(14)
C5 N2 N1 110.7(2)
C5 N2 C6 133.5(2)
N1 N2 C6 115.63(19)
C6 N3 C10 120.2(2)
C6 N3 Fe1 119.71(16)
C10 N3 Fe1 120.05(16)
N5 N4 C11 106.09(19)
N5 N4 Fe1 137.95(16)
C11 N4 Fe1 115.92(16)
N4 N5 C13 110.9(2)
N4 N5 H5 124.6
C13 N5 H5 124.6
C15 N6 N7 106.0(2)
C15 N6 Fe1 141.14(18)
N7 N6 Fe1 112.69(15)
C18 N7 N6 110.62(19)
C18 N7 C19 133.3(2)
N6 N7 C19 116.1(2)
C19 N8 C22 120.1(2)
C19 N8 Fe1 120.06(16)
C22 N8 Fe1 119.71(16)
N10 N9 C23 105.8(2)
N10 N9 Fe1 137.85(16)
C23 N9 Fe1 115.93(16)
N9 N10 C25 111.2(2)
N9 N10 H10 124.4
C25 N10 H10 124.4
C2 C1 H1A 109.5
C2 C1 H1B 109.5
H1A C1 H1B 109.5
C2 C1 H1C 109.5
H1A C1 H1C 109.5
H1B C1 H1C 109.5
N1 C2 C3 109.5(2)
N1 C2 C1 122.3(2)
C3 C2 C1 128.2(2)
C5 C3 C2 107.7(2)
C5 C3 H3 126.2
C2 C3 H3 126.2
C5 C4 H4A 109.5
C5 C4 H4B 109.5
H4A C4 H4B 109.5
C5 C4 H4C 109.5
H4A C4 H4C 109.5
H4B C4 H4C 109.5
C3 C5 N2 106.1(2)
C3 C5 C4 129.4(2)
N2 C5 C4 124.4(2)
N3 C6 C7 121.7(2)
N3 C6 N2 111.1(2)
C7 C6 N2 127.2(2)
C20 C6AA C19 117.2(2)
C20 C6AA H6AA 121.4
C19 C6AA H6AA 121.4
C8 C7 C6 117.5(2)
C8 C7 H7 121.2
C6 C7 H7 121.2
C7 C8 C9 121.6(2)
C7 C8 H8 119.2
C9 C8 H8 119.2
C10 C9 C8 118.0(2)
C10 C9 H9 121.0
C8 C9 H9 121.0
N3 C10 C9 120.9(2)
N3 C10 C11 109.9(2)
C9 C10 C11 129.1(2)
N4 C11 C12 110.1(2)
N4 C11 C10 114.4(2)
C12 C11 C10 135.5(2)
C13 C12 C11 104.9(2)
C13 C12 H12 127.6
C11 C12 H12 127.6
N5 C13 C12 108.1(2)
N5 C13 H13 126.0
C12 C13 H13 126.0
C15 C14 H14A 109.5
C15 C14 H14B 109.5
H14A C14 H14B 109.5
C15 C14 H14C 109.5
H14A C14 H14C 109.5
H14B C14 H14C 109.5
N6 C15 C16 109.8(2)
N6 C15 C14 122.5(2)
C16 C15 C14 127.7(2)
C18 C16 C15 107.6(2)
C18 C16 H16 126.2
C15 C16 H16 126.2
C18 C17 H17A 109.5
C18 C17 H17B 109.5
H17A C17 H17B 109.5
C18 C17 H17C 109.5
H17A C17 H17C 109.5
H17B C17 H17C 109.5
C16 C18 N7 106.0(2)
C16 C18 C17 129.4(2)
N7 C18 C17 124.5(2)
N8 C19 C6AA 121.9(2)
N8 C19 N7 111.0(2)
C6AA C19 N7 127.0(2)
C6AA C20 C21 121.8(2)
C6AA C20 H20 119.1
C21 C20 H20 119.1
C22 C21 C20 117.6(2)
C22 C21 H21 121.2
C20 C21 H21 121.2
N8 C22 C21 121.3(2)
N8 C22 C23 110.5(2)
C21 C22 C23 128.1(2)
N9 C23 C24 110.4(2)
N9 C23 C22 114.0(2)
C24 C23 C22 135.5(2)
C25 C24 C23 104.8(2)
C25 C24 H24 127.6
C23 C24 H24 127.6
N10 C25 C24 107.8(2)
N10 C25 H25 126.1
C24 C25 H25 126.1
O3 Cl1 O2 108.67(15)
O3 Cl1 O1 111.46(17)
O2 Cl1 O1 108.60(15)
O3 Cl1 O4 113.01(18)
O2 Cl1 O4 106.97(16)
O1 Cl1 O4 107.95(13)
O7 Cl2 O6 109.99(12)
O7 Cl2 O5 109.46(13)
O6 Cl2 O5 110.52(12)
O7 Cl2 O8 109.18(13)
O6 Cl2 O8 109.26(12)
O5 Cl2 O8 108.40(13)

loop_
_geom_bond_atom_site_label_1
_geom_bond_atom_site_label_2
_geom_bond_distance
Fe1 N8 1.907(2)
Fe1 N3 1.908(2)
Fe1 N4 1.965(2)
Fe1 N9 1.966(2)
Fe1 N1 1.9682(19)
Fe1 N6 1.975(2)
N1 C2 1.330(3)
N1 N2 1.386(3)
N2 C5 1.368(3)
N2 C6 1.403(3)
N3 C6 1.341(3)
N3 C10 1.359(3)
N4 N5 1.345(3)
N4 C11 1.348(3)
N5 C13 1.354(3)
N5 H5 0.8800
N6 C15 1.327(3)
N6 N7 1.389(3)
N7 C18 1.373(3)
N7 C19 1.405(3)
N8 C19 1.337(3)
N8 C22 1.357(3)
N9 N10 1.339(3)
N9 C23 1.348(3)
N10 C25 1.351(3)
N10 H10 0.8800
C1 C2 1.495(3)
C1 H1A 0.9800
C1 H1B 0.9800
C1 H1C 0.9800
C2 C3 1.408(3)
C3 C5 1.360(4)
C3 H3 0.9500
C4 C5 1.494(4)
C4 H4A 0.9800
C4 H4B 0.9800
C4 H4C 0.9800
C6 C7 1.384(3)
C6AA C20 1.380(4)
C6AA C19 1.390(3)
C6AA H6AA 0.9500
C7 C8 1.376(4)
C7 H7 0.9500
C8 C9 1.385(4)
C8 H8 0.9500
C9 C10 1.375(3)
C9 H9 0.9500
C10 C11 1.459(3)
C11 C12 1.406(3)
C12 C13 1.370(4)
C12 H12 0.9500
C13 H13 0.9500
C14 C15 1.492(3)
C14 H14A 0.9800
C14 H14B 0.9800
C14 H14C 0.9800
C15 C16 1.409(4)
C16 C18 1.364(4)
C16 H16 0.9500
C17 C18 1.492(4)
C17 H17A 0.9800
C17 H17B 0.9800
C17 H17C 0.9800
C20 C21 1.385(4)
C20 H20 0.9500
C21 C22 1.382(3)
C21 H21 0.9500
C22 C23 1.459(3)
C23 C24 1.396(3)
C24 C25 1.372(4)
C24 H24 0.9500
C25 H25 0.9500
Cl1 O3 1.405(2)
Cl1 O2 1.435(2)
Cl1 O1 1.440(2)
Cl1 O4 1.443(2)
Cl2 O7 1.429(2)
Cl2 O6 1.4332(18)
Cl2 O5 1.4362(19)
Cl2 O8 1.448(2)

loop_
_geom_hbond_atom_site_label_D
_geom_hbond_atom_site_label_H
_geom_hbond_atom_site_label_A
_geom_hbond_distance_DH
_geom_hbond_distance_HA
_geom_hbond_distance_DA
_geom_hbond_angle_DHA
N10 H10 O4 0.88 2.00 2.878(3) 175.0
N5 H5 O8 0.88 1.96 2.832(3) 172.7
